data_1515824
loop_
_publ_author_name
'Casitas, Alicia'
'King, Amanda E.'
'Parella, Teodor'
'Costas, Miquel'
'Stahl, Shannon S.'
'Ribas, Xavi'

_publ_section_title
;
 Direct observation of CuI/CuIII redox steps relevant to Ullmann-type
 coupling reactions
;
_journal_issue 3
_journal_name_full 'Chemical Science'
_journal_page_first 326
_journal_paper_doi 10.1039/c0sc00245c
_journal_volume 1
_journal_year 2010
_chemical_formula_moiety 'C14 H22 Cl Cu N3, H2 O, Cl'
_chemical_formula_sum 'C14 H24 Cl2 Cu N3 O'
_chemical_formula_weight 384.80
_chemical_name_systematic
;
?
;
_space_group_IT_number 29
_symmetry_cell_setting orthorhombic
_symmetry_space_group_name_Hall 'P 2c -2ac'
_symmetry_space_group_name_H-M 'P c a 21'
_atom_sites_solution_hydrogens geom
_atom_sites_solution_primary direct
_atom_sites_solution_secondary difmap
_audit_creation_method SHELXL-97
_cell_angle_alpha 90.00
_cell_angle_beta 90.00
_cell_angle_gamma 90.00
_cell_formula_units_Z 4
_cell_length_a 12.470(2)
_cell_length_b 15.254(3)
_cell_length_c 9.0700(17)
_cell_measurement_temperature 300(2)
_cell_volume 1725.3(5)
_computing_cell_refinement 'BRUKER SMART'
_computing_data_collection 'BRUKER SMART'
_computing_data_reduction 'BRUKER Shelxtl'
_computing_structure_refinement 'SHELXL-97 (Sheldrick, 1997)'
_computing_structure_solution 'SHELXS-97 (Sheldrick, 1990)'
_diffrn_ambient_temperature 300(2)
_diffrn_measured_fraction_theta_full 0.992
_diffrn_measured_fraction_theta_max 0.992
_diffrn_measurement_device_type CCD
_diffrn_measurement_method 'phi and omega scans'
_diffrn_radiation_monochromator graphite
_diffrn_radiation_source 'fine-focus sealed tube'
_diffrn_radiation_type MoK\a
_diffrn_radiation_wavelength 0.71073
_diffrn_reflns_av_R_equivalents 0.0336
_diffrn_reflns_av_sigmaI/netI 0.0245
_diffrn_reflns_limit_h_max 16
_diffrn_reflns_limit_h_min -16
_diffrn_reflns_limit_k_max 20
_diffrn_reflns_limit_k_min -20
_diffrn_reflns_limit_l_max 12
_diffrn_reflns_limit_l_min -11
_diffrn_reflns_number 24670
_diffrn_reflns_theta_full 28.31
_diffrn_reflns_theta_max 28.31
_diffrn_reflns_theta_min 2.11
_exptl_absorpt_coefficient_mu 1.577
_exptl_absorpt_correction_T_max 1.0
_exptl_absorpt_correction_T_min 0.51
_exptl_absorpt_correction_type empirical
_exptl_absorpt_process_details 'SADABS v2.10 BRUKER 2001'
_exptl_crystal_colour red
_exptl_crystal_density_diffrn 1.481
_exptl_crystal_density_method 'not measured'
_exptl_crystal_description nedlee
_exptl_crystal_F_000 800
_exptl_crystal_size_max 0.6
_exptl_crystal_size_mid 0.4
_exptl_crystal_size_min 0.08
_refine_diff_density_max 1.334
_refine_diff_density_min -1.742
_refine_diff_density_rms 0.111
_refine_ls_abs_structure_details 'Flack H D (1983), Acta Cryst. A39, 876-881'
_refine_ls_abs_structure_Flack 0.12(3)
_refine_ls_extinction_method none
_refine_ls_goodness_of_fit_ref 1.116
_refine_ls_hydrogen_treatment mixed
_refine_ls_matrix_type full
_refine_ls_number_parameters 194
_refine_ls_number_reflns 4186
_refine_ls_number_restraints 3
_refine_ls_restrained_S_all 1.116
_refine_ls_R_factor_all 0.0496
_refine_ls_R_factor_gt 0.0455
_refine_ls_shift/su_max 0.005
_refine_ls_shift/su_mean 0.000
_refine_ls_structure_factor_coef Fsqd
_refine_ls_weighting_details 'calc w=1/[\s^2^(Fo^2^)+(0.0892P)^2^+1.0137P] where P=(Fo^2^+2Fc^2^)/3'
_refine_ls_weighting_scheme calc
_refine_ls_wR_factor_gt 0.1358
_refine_ls_wR_factor_ref 0.1419
_reflns_number_gt 3862
_reflns_number_total 4186
_reflns_threshold_expression >2sigma(I)
_cod_data_source_file c0sc00245c.txt
_cod_data_source_block acml1p87
_cod_original_cell_volume 1725.3(6)
_cod_original_sg_symbol_H-M Pca21
_cod_database_code 1515824

loop_
_symmetry_equiv_pos_as_xyz
'x, y, z'
'-x, -y, z+1/2'
'x+1/2, -y, z'
'-x+1/2, y, z+1/2'

loop_
_atom_site_label
_atom_site_type_symbol
_atom_site_fract_x
_atom_site_fract_y
_atom_site_fract_z
_atom_site_U_iso_or_equiv
_atom_site_adp_type
_atom_site_occupancy
_atom_site_symmetry_multiplicity
_atom_site_calc_flag
_atom_site_refinement_flags
Cu1 Cu 0.00030(3) 0.24626(2) 0.7075(2) 0.03242(14) Uani 1 1 d .
Cl1 Cl 0.17256(6) 0.17941(5) 0.78014(10) 0.03648(18) Uani 1 1 d .
C2 C -0.0431(3) 0.1061(3) 0.5160(4) 0.0419(8) Uani 1 1 d .
C1 C -0.0641(3) 0.1378(2) 0.6555(5) 0.0380(7) Uani 1 1 d .
N2 N 0.0440(2) 0.36966(19) 0.7513(4) 0.0421(7) Uani 1 1 d .
H2 H -0.009(3) 0.3998(19) 0.7340(12) 0.050 Uiso 1 1 d R
N3 N -0.0923(3) 0.2333(2) 0.8826(4) 0.0407(7) Uani 1 1 d .
H3 H -0.142(4) 0.261(2) 0.8668(12) 0.049 Uiso 1 1 d R
C6 C -0.1274(3) 0.0974(2) 0.7592(5) 0.0449(8) Uani 1 1 d .
C5 C -0.1729(3) 0.0168(3) 0.7202(6) 0.0524(10) Uani 1 1 d .
H5A H -0.2156 -0.0134 0.7873 0.063 Uiso 1 1 calc R
C4 C -0.1543(4) -0.0181(3) 0.5815(6) 0.0558(11) Uani 1 1 d .
H4A H -0.1854 -0.0714 0.5562 0.067 Uiso 1 1 calc R
C3 C -0.0892(4) 0.0256(3) 0.4783(5) 0.0520(10) Uani 1 1 d .
H3A H -0.0769 0.0012 0.3859 0.062 Uiso 1 1 calc R
C7 C 0.0313(4) 0.1606(3) 0.4276(5) 0.0502(9) Uani 1 1 d .
H7A H 0.0100 0.1608 0.3247 0.060 Uiso 1 1 calc R
H7B H 0.1039 0.1382 0.4346 0.060 Uiso 1 1 calc R
C8 C 0.1147(4) 0.3054(3) 0.4400(6) 0.0551(11) Uani 1 1 d .
H8A H 0.1149 0.3064 0.3331 0.066 Uiso 1 1 calc R
H8B H 0.1814 0.2788 0.4723 0.066 Uiso 1 1 calc R
C9 C 0.1092(4) 0.3971(3) 0.4964(6) 0.0561(11) Uani 1 1 d .
H9A H 0.0385 0.4206 0.4756 0.067 Uiso 1 1 calc R
H9B H 0.1610 0.4325 0.4432 0.067 Uiso 1 1 calc R
C10 C 0.1307(3) 0.4054(3) 0.6583(6) 0.0545(11) Uani 1 1 d .
H10A H 0.1969 0.3749 0.6814 0.065 Uiso 1 1 calc R
H10B H 0.1407 0.4668 0.6822 0.065 Uiso 1 1 calc R
C12 C -0.0225(4) 0.3642(3) 1.0123(6) 0.0573(11) Uani 1 1 d .
H12A H -0.0053 0.3858 1.1100 0.069 Uiso 1 1 calc R
H12B H -0.0860 0.3950 0.9786 0.069 Uiso 1 1 calc R
C13 C -0.0477(4) 0.2678(3) 1.0223(5) 0.0533(10) Uani 1 1 d .
H13A H 0.0173 0.2360 1.0466 0.064 Uiso 1 1 calc R
H13B H -0.0990 0.2583 1.1011 0.064 Uiso 1 1 calc R
C14 C -0.1320(4) 0.1414(3) 0.9048(5) 0.0539(11) Uani 1 1 d .
H14A H -0.0871 0.1108 0.9754 0.065 Uiso 1 1 calc R
H14B H -0.2050 0.1420 0.9416 0.065 Uiso 1 1 calc R
Cl2 Cl 0.68608(9) 0.34639(9) 0.86192(15) 0.0588(3) Uani 1 1 d .
N1 N 0.0246(3) 0.2515(2) 0.4913(5) 0.0416(8) Uani 1 1 d .
H1 H -0.033(4) 0.2752(16) 0.454(3) 0.050 Uiso 1 1 d R
C11 C 0.0702(4) 0.3853(3) 0.9089(6) 0.0570(11) Uani 1 1 d .
H11A H 0.0903 0.4463 0.9216 0.068 Uiso 1 1 calc R
H11B H 0.1315 0.3496 0.9358 0.068 Uiso 1 1 calc R
O1W O 0.8424(3) 0.4537(3) 0.6590(5) 0.0665(9) Uani 1 1 d D
H1W H 0.7895 0.4213 0.7133 0.100 Uiso 1 1 d RD
H2W H 0.8137 0.4394 0.5638 0.100 Uiso 1 1 d RD

loop_
_atom_site_aniso_label
_atom_site_aniso_U_11
_atom_site_aniso_U_22
_atom_site_aniso_U_33
_atom_site_aniso_U_23
_atom_site_aniso_U_13
_atom_site_aniso_U_12
Cu1 0.0291(2) 0.0283(2) 0.0398(3) -0.00187(19) 0.00052(14) -0.00086(13)
Cl1 0.0283(3) 0.0279(3) 0.0532(4) 0.0014(3) -0.0126(3) 0.0089(3)
C2 0.0372(18) 0.0421(18) 0.046(2) -0.0066(15) -0.0019(15) 0.0006(14)
C1 0.0334(15) 0.0314(15) 0.0493(19) -0.0049(14) -0.0015(14) -0.0030(12)
N2 0.0319(14) 0.0319(13) 0.062(2) -0.0037(13) -0.0033(14) 0.0009(11)
N3 0.0399(16) 0.0377(14) 0.0444(17) -0.0039(13) 0.0047(13) 0.0013(12)
C6 0.0435(18) 0.0369(16) 0.054(2) -0.0018(15) 0.0040(16) -0.0043(14)
C5 0.045(2) 0.0378(17) 0.074(3) 0.0005(19) 0.006(2) -0.0082(15)
C4 0.050(2) 0.040(2) 0.077(3) -0.011(2) -0.006(2) -0.0097(17)
C3 0.055(2) 0.045(2) 0.056(3) -0.0151(18) -0.008(2) -0.0005(18)
C7 0.060(3) 0.047(2) 0.043(2) -0.0055(17) 0.0096(19) 0.0028(19)
C8 0.045(2) 0.056(2) 0.064(3) 0.011(2) 0.018(2) 0.0000(19)
C9 0.045(2) 0.044(2) 0.080(3) 0.017(2) 0.014(2) -0.0040(17)
C10 0.0369(19) 0.0421(19) 0.084(3) 0.001(2) 0.0027(19) -0.0092(16)
C12 0.062(3) 0.051(3) 0.059(3) -0.020(2) -0.005(2) -0.002(2)
C13 0.062(3) 0.054(2) 0.044(2) -0.0082(18) 0.000(2) 0.007(2)
C14 0.066(3) 0.042(2) 0.054(2) -0.0010(17) 0.019(2) -0.0082(19)
Cl2 0.0395(5) 0.0739(7) 0.0630(7) 0.0081(6) 0.0048(4) -0.0032(4)
N1 0.0393(15) 0.0432(19) 0.042(2) 0.0049(12) 0.0044(16) 0.0024(12)
C11 0.046(2) 0.050(2) 0.075(3) -0.020(2) -0.010(2) -0.0018(18)
O1W 0.0465(16) 0.077(2) 0.076(2) 0.0147(19) 0.0057(15) 0.0072(16)

loop_
_atom_type_symbol
_atom_type_description
_atom_type_scat_dispersion_real
_atom_type_scat_dispersion_imag
_atom_type_scat_source
C C 0.0033 0.0016 'International Tables Vol C Tables 4.2.6.8 and 6.1.1.4'
H H 0.0000 0.0000 'International Tables Vol C Tables 4.2.6.8 and 6.1.1.4'
N N 0.0061 0.0033 'International Tables Vol C Tables 4.2.6.8 and 6.1.1.4'
Cl Cl 0.1484 0.1585 'International Tables Vol C Tables 4.2.6.8 and 6.1.1.4'
Cu Cu 0.3201 1.2651 'International Tables Vol C Tables 4.2.6.8 and 6.1.1.4'
O O 0.0106 0.0060 'International Tables Vol C Tables 4.2.6.8 and 6.1.1.4'

loop_
_geom_angle_atom_site_label_1
_geom_angle_atom_site_label_2
_geom_angle_atom_site_label_3
_geom_angle
C1 Cu1 N3 82.25(16)
C1 Cu1 N1 81.64(17)
N3 Cu1 N1 152.64(17)
C1 Cu1 N2 170.06(15)
N3 Cu1 N2 95.37(15)
N1 Cu1 N2 96.70(15)
C1 Cu1 Cl1 94.27(12)
N3 Cu1 Cl1 104.64(13)
N1 Cu1 Cl1 98.49(13)
N2 Cu1 Cl1 95.68(10)
C1 C2 C3 117.0(4)
C1 C2 C7 114.8(3)
C3 C2 C7 128.1(4)
C6 C1 C2 125.4(3)
C6 C1 Cu1 117.7(3)
C2 C1 Cu1 116.9(3)
C10 N2 C11 109.2(3)
C10 N2 Cu1 115.7(3)
C11 N2 Cu1 113.7(3)
C10 N2 H2 105.7
C11 N2 H2 105.8
Cu1 N2 H2 105.8
C13 N3 C14 110.0(4)
C13 N3 Cu1 115.7(3)
C14 N3 Cu1 113.2(3)
C13 N3 H3 105.7
C14 N3 H3 105.7
Cu1 N3 H3 105.7
C1 C6 C5 117.0(4)
C1 C6 C14 115.4(3)
C5 C6 C14 127.4(4)
C4 C5 C6 119.9(4)
C4 C5 H5A 120.0
C6 C5 H5A 120.0
C5 C4 C3 121.3(4)
C5 C4 H4A 119.4
C3 C4 H4A 119.4
C2 C3 C4 119.4(4)
C2 C3 H3A 120.3
C4 C3 H3A 120.3
C2 C7 N1 105.9(3)
C2 C7 H7A 110.6
N1 C7 H7A 110.6
C2 C7 H7B 110.6
N1 C7 H7B 110.6
H7A C7 H7B 108.7
N1 C8 C9 112.4(4)
N1 C8 H8A 109.1
C9 C8 H8A 109.1
N1 C8 H8B 109.1
C9 C8 H8B 109.1
H8A C8 H8B 107.9
C8 C9 C10 114.0(4)
C8 C9 H9A 108.8
C10 C9 H9A 108.8
C8 C9 H9B 108.8
C10 C9 H9B 108.8
H9A C9 H9B 107.6
N2 C10 C9 113.5(4)
N2 C10 H10A 108.9
C9 C10 H10A 108.9
N2 C10 H10B 108.9
C9 C10 H10B 108.9
H10A C10 H10B 107.7
C13 C12 C11 113.7(4)
C13 C12 H12A 108.8
C11 C12 H12A 108.8
C13 C12 H12B 108.8
C11 C12 H12B 108.8
H12A C12 H12B 107.7
N3 C13 C12 112.0(4)
N3 C13 H13A 109.2
C12 C13 H13A 109.2
N3 C13 H13B 109.2
C12 C13 H13B 109.2
H13A C13 H13B 107.9
C6 C14 N3 106.9(3)
C6 C14 H14A 110.3
N3 C14 H14A 110.3
C6 C14 H14B 110.3
N3 C14 H14B 110.3
H14A C14 H14B 108.6
C8 N1 C7 110.6(4)
C8 N1 Cu1 116.9(3)
C7 N1 Cu1 110.5(3)
C8 N1 H1 106.0
C7 N1 H1 106.0
Cu1 N1 H1 106.0
N2 C11 C12 113.0(4)
N2 C11 H11A 109.0
C12 C11 H11A 109.0
N2 C11 H11B 109.0
C12 C11 H11B 109.0
H11A C11 H11B 107.8
H1W O1W H2W 95.1

loop_
_geom_bond_atom_site_label_1
_geom_bond_atom_site_label_2
_geom_bond_distance
Cu1 C1 1.898(3)
Cu1 N3 1.974(4)
Cu1 N1 1.986(5)
Cu1 N2 1.999(3)
Cu1 Cl1 2.4675(10)
C2 C1 1.379(6)
C2 C3 1.398(6)
C2 C7 1.482(6)
C1 C6 1.374(6)
N2 C10 1.476(5)
N2 C11 1.486(6)
N2 H2 0.8168
N3 C13 1.480(6)
N3 C14 1.500(5)
N3 H3 0.7688
C6 C5 1.400(5)
C6 C14 1.483(6)
C5 C4 1.385(8)
C5 H5A 0.9300
C4 C3 1.407(7)
C4 H4A 0.9300
C3 H3A 0.9300
C7 N1 1.505(5)
C7 H7A 0.9700
C7 H7B 0.9700
C8 N1 1.467(5)
C8 C9 1.491(7)
C8 H8A 0.9700
C8 H8B 0.9700
C9 C10 1.498(8)
C9 H9A 0.9700
C9 H9B 0.9700
C10 H10A 0.9700
C10 H10B 0.9700
C12 C13 1.505(7)
C12 C11 1.523(8)
C12 H12A 0.9700
C12 H12B 0.9700
C13 H13A 0.9700
C13 H13B 0.9700
C14 H14A 0.9700
C14 H14B 0.9700
N1 H1 0.8742
C11 H11A 0.9700
C11 H11B 0.9700
O1W H1W 0.9600
O1W H2W 0.9601

loop_
_geom_torsion_atom_site_label_1
_geom_torsion_atom_site_label_2
_geom_torsion_atom_site_label_3
_geom_torsion_atom_site_label_4
_geom_torsion
C3 C2 C1 C6 -0.9(6)
C7 C2 C1 C6 -177.7(4)
C3 C2 C1 Cu1 179.1(3)
C7 C2 C1 Cu1 2.3(5)
N3 Cu1 C1 C6 -7.9(3)
N1 Cu1 C1 C6 -165.7(3)
N2 Cu1 C1 C6 -84.6(12)
Cl1 Cu1 C1 C6 96.3(3)
N3 Cu1 C1 C2 172.1(3)
N1 Cu1 C1 C2 14.3(3)
N2 Cu1 C1 C2 95.4(12)
Cl1 Cu1 C1 C2 -83.6(3)
C1 Cu1 N2 C10 -113.8(11)
N3 Cu1 N2 C10 170.6(3)
N1 Cu1 N2 C10 -34.0(3)
Cl1 Cu1 N2 C10 65.3(3)
C1 Cu1 N2 C11 118.6(11)
N3 Cu1 N2 C11 42.9(3)
N1 Cu1 N2 C11 -161.7(3)
Cl1 Cu1 N2 C11 -62.4(3)
C1 Cu1 N3 C13 146.0(3)
N1 Cu1 N3 C13 -159.6(3)
N2 Cu1 N3 C13 -43.8(3)
Cl1 Cu1 N3 C13 53.5(3)
C1 Cu1 N3 C14 17.7(3)
N1 Cu1 N3 C14 72.1(5)
N2 Cu1 N3 C14 -172.0(3)
Cl1 Cu1 N3 C14 -74.7(3)
C2 C1 C6 C5 1.0(6)
Cu1 C1 C6 C5 -179.0(3)
C2 C1 C6 C14 176.1(4)
Cu1 C1 C6 C14 -3.8(5)
C1 C6 C5 C4 -0.8(6)
C14 C6 C5 C4 -175.3(5)
C6 C5 C4 C3 0.6(7)
C1 C2 C3 C4 0.6(6)
C7 C2 C3 C4 176.9(4)
C5 C4 C3 C2 -0.6(7)
C1 C2 C7 N1 -23.5(5)
C3 C2 C7 N1 160.1(4)
N1 C8 C9 C10 70.5(5)
C11 N2 C10 C9 -177.0(4)
Cu1 N2 C10 C9 53.2(4)
C8 C9 C10 N2 -70.6(5)
C14 N3 C13 C12 -171.2(4)
Cu1 N3 C13 C12 59.0(5)
C11 C12 C13 N3 -68.1(6)
C1 C6 C14 N3 17.2(6)
C5 C6 C14 N3 -168.2(4)
C13 N3 C14 C6 -154.2(4)
Cu1 N3 C14 C6 -23.0(5)
C9 C8 N1 C7 178.0(4)
C9 C8 N1 Cu1 -54.4(5)
C2 C7 N1 C8 164.8(4)
C2 C7 N1 Cu1 33.7(4)
C1 Cu1 N1 C8 -154.9(3)
N3 Cu1 N1 C8 150.6(3)
N2 Cu1 N1 C8 35.0(3)
Cl1 Cu1 N1 C8 -61.7(3)
C1 Cu1 N1 C7 -27.2(3)
N3 Cu1 N1 C7 -81.7(4)
N2 Cu1 N1 C7 162.7(3)
Cl1 Cu1 N1 C7 65.9(3)
C10 N2 C11 C12 170.7(4)
Cu1 N2 C11 C12 -58.5(4)
C13 C12 C11 N2 69.0(6)
